data_2215143
loop_
_publ_author_name
'Martin G. Banwell'
'Kate E. Holden'
'Anthony C. Willis'

_publ_section_title
;
 Methyl
 3,4-dibromo-2-(triisopropylsilyl)-1<i>H</i>-pyrrole-1-carboxylate
;
_journal_coeditor_code HG2268
_journal_issue 9
_journal_name_full 'Acta Crystallographica Section E'
_journal_page_first o3712
_journal_page_last o3712
_journal_paper_doi 10.1107/S1600536807037774
_journal_volume 63
_journal_year 2007
_chemical_formula_iupac 'C15 H25 Br2 N O2 Si'
_chemical_formula_moiety 'C15 H25 Br2 N O2 Si'
_chemical_formula_sum 'C15 H25 Br2 N O2 Si'
_chemical_formula_weight 439.26
_chemical_name_systematic
;
Methyl 3,4-dibromo-2-(triisopropylsilyl)-1<i>H</i>-pyrrole-1-carboxylate
;
_space_group_IT_number 14
_symmetry_cell_setting monoclinic
_symmetry_space_group_name_Hall '-P 2ybc'
_symmetry_space_group_name_H-M 'P 1 21/c 1'
_atom_sites_solution_hydrogens geom
_atom_sites_solution_primary direct
_audit_creation_method CRYSTALS_ver_12.18
_cell_angle_alpha 90
_cell_angle_beta 92.8487(15)
_cell_angle_gamma 90
_cell_formula_units_Z 4
_cell_length_a 14.6807(4)
_cell_length_b 7.3800(2)
_cell_length_c 17.4291(5)
_cell_measurement_reflns_used 92459
_cell_measurement_temperature 200
_cell_measurement_theta_max 27
_cell_measurement_theta_min 3
_cell_volume 1886.00(9)
_computing_cell_refinement DENZO/SCALEPACK
_computing_data_collection 'COLLECT (Nonius, 1997)'
_computing_data_reduction 'DENZO/SCALEPACK (Otwinowski & Minor, 1997)'
_computing_molecular_graphics
;
ORTEPII (Johnson, 1976) in TEXSAN (Molecular Structure Corporation,
1997)
;
_computing_publication_material CRYSTALS
_computing_structure_refinement 'CRYSTALS (Watkin <i>et al.</i>,  2003)'
_computing_structure_solution 'SIR92 (Altomare <i>et al.</i>,  1994)'
_diffrn_ambient_temperature 200
_diffrn_measured_fraction_theta_full 0.997
_diffrn_measured_fraction_theta_max 0.997
_diffrn_measurement_device_type 'Nonius KappaCCD'
_diffrn_measurement_method '\f and \w scans with CCD'
_diffrn_radiation_monochromator graphite
_diffrn_radiation_type 'Mo K\a'
_diffrn_radiation_wavelength 0.71073
_diffrn_reflns_av_R_equivalents 0.059
_diffrn_reflns_limit_h_max 19
_diffrn_reflns_limit_h_min -19
_diffrn_reflns_limit_k_max 9
_diffrn_reflns_limit_k_min -8
_diffrn_reflns_limit_l_max 22
_diffrn_reflns_limit_l_min -22
_diffrn_reflns_number 41120
_diffrn_reflns_theta_full 27.516
_diffrn_reflns_theta_max 27.5
_diffrn_reflns_theta_min 3.090
_diffrn_standards_number 0
_exptl_absorpt_coefficient_mu 4.365
_exptl_absorpt_correction_T_max 0.762
_exptl_absorpt_correction_T_min 0.447
_exptl_absorpt_correction_type integration
_exptl_absorpt_process_details
;
[via Gaussian method (Coppens, 1970) implemented in maXus (Mackay <i>et
al.</i>,  1999)]
;
_exptl_crystal_colour colourless
_exptl_crystal_density_diffrn 1.547
_exptl_crystal_description needle
_exptl_crystal_F_000 888
_exptl_crystal_size_max 0.36
_exptl_crystal_size_mid 0.10
_exptl_crystal_size_min 0.07
_refine_diff_density_max 0.33
_refine_diff_density_min -0.49
_refine_ls_extinction_method None
_refine_ls_goodness_of_fit_ref 1.1481
_refine_ls_hydrogen_treatment refxyz
_refine_ls_matrix_type full
_refine_ls_number_parameters 265
_refine_ls_number_reflns 2605
_refine_ls_number_restraints 0
_refine_ls_R_factor_all 0.0464
_refine_ls_R_factor_gt 0.0237
_refine_ls_shift/su_max 0.002142
_refine_ls_structure_factor_coef F
_refine_ls_weighting_details
;
Method, part 1, Chebychev polynomial [Carruthers & Watkin (1979).
Acta Cryst. A35, 698--699; Prince (1982). Mathematical Techniques in
Crystallography and
Materials Science. New York: Springer--Verlag]
[weight] = 1/[A~0~*T~0~(x)+A~1~*T~1~(x) ... +A~n-1~]*T~n-1~(x)]
where A~i~ are the Chebychev coefficients listed below and x= Fcalc/Fmax
Method = Robust Weighting (Prince, 1982)
W = [weight][1-(\dF/6\sF)^2^]^2^, A~i~ are: 2.01 -0.979 2.14 -0.341 0.473
;
_refine_ls_weighting_scheme calc
_refine_ls_wR_factor_all 0.0324
_refine_ls_wR_factor_gt 0.0267
_refine_ls_wR_factor_ref 0.0267
_reflns_number_gt 2605
_reflns_number_total 4336
_reflns_threshold_expression I>3\s(I)
_cod_data_source_file hg2268.cif
_cod_data_source_block I
_cod_depositor_comments
;
The following automatic conversions were performed:
'_symmetry_cell_setting' value 'Monoclinic' changed to 'monoclinic'
according to '/home/saulius/struct/CIF-dictionaries/cif_core.dic'
dictionary named 'cif_core.dic' version 2.4.1 from 2010-06-29.

Automatic conversion script
Id: cif_fix_enum 1527 2010-12-29 10:47:43Z saulius 

The following automatic conversions were performed:

'_symmetry_cell_setting' value 'Monoclinic' changed to 'monoclinic'
according to /home/saulius/struct/CIF-dictionaries/cif_core.dic
dictionary named 'cif_core.dic' version 2.4.1 from 2010-06-29.

Automatic conversion script
Id: cif_fix_values 1715 2011-07-08 13:25:40Z adriana 
;
_cod_original_sg_symbol_H-M 'P 21/c'
_cod_database_code 2215143
_cod_database_fobs_code 2215143

loop_
_symmetry_equiv_pos_as_xyz
x,y,z
-x,-y,-z
-x,y+1/2,-z+1/2
x,-y+1/2,z+1/2

loop_
_atom_site_type_symbol
_atom_site_label
_atom_site_fract_x
_atom_site_fract_y
_atom_site_fract_z
_atom_site_U_iso_or_equiv
_atom_site_adp_type
_atom_site_occupancy
N N1 0.36958(13) 0.5984(3) 0.44081(10) 0.0297 Uani 1.0000
C C2 0.28285(16) 0.5206(3) 0.45316(12) 0.0311 Uani 1.0000
C C3 0.26276(17) 0.5898(4) 0.52402(13) 0.0359 Uani 1.0000
C C4 0.33465(18) 0.7017(3) 0.55408(13) 0.0362 Uani 1.0000
C C5 0.39939(18) 0.7052(4) 0.50238(13) 0.0354 Uani 1.0000
C C6 0.41628(16) 0.5914(3) 0.37249(13) 0.0313 Uani 1.0000
O O7 0.38537(12) 0.5309(2) 0.31321(9) 0.0383 Uani 1.0000
O O8 0.49883(12) 0.6636(3) 0.38432(10) 0.0445 Uani 1.0000
C C9 0.5537(2) 0.6726(5) 0.3175(2) 0.0534 Uani 1.0000
Si Si10 0.22018(4) 0.35292(9) 0.38468(3) 0.0298 Uani 1.0000
C C11 0.16792(19) 0.4966(4) 0.30420(14) 0.0388 Uani 1.0000
C C12 0.0864(2) 0.6051(5) 0.3294(2) 0.0580 Uani 1.0000
C C13 0.1456(3) 0.3964(5) 0.22850(17) 0.0550 Uani 1.0000
C C14 0.12861(19) 0.2398(4) 0.44087(15) 0.0421 Uani 1.0000
C C15 0.1679(3) 0.1198(5) 0.5064(2) 0.0597 Uani 1.0000
C C16 0.0573(2) 0.1367(5) 0.3905(2) 0.0555 Uani 1.0000
C C17 0.30387(18) 0.1785(4) 0.34943(15) 0.0389 Uani 1.0000
C C18 0.3822(2) 0.1358(5) 0.4070(2) 0.0571 Uani 1.0000
C C19 0.2602(3) 0.0001(4) 0.3208(2) 0.0539 Uani 1.0000
Br Br20 0.15689(2) 0.56204(5) 0.579168(18) 0.0638 Uani 1.0000
Br Br21 0.34204(2) 0.82451(4) 0.648093(14) 0.0502 Uani 1.0000
H H51 0.452(2) 0.765(4) 0.5030(16) 0.0425 Uiso 1.0000
H H91 0.609(3) 0.718(5) 0.3363(19) 0.0648 Uiso 1.0000
H H92 0.565(2) 0.564(5) 0.301(2) 0.0648 Uiso 1.0000
H H93 0.521(2) 0.745(5) 0.280(2) 0.0648 Uiso 1.0000
H H111 0.215(2) 0.581(4) 0.2954(16) 0.0462 Uiso 1.0000
H H121 0.068(2) 0.691(5) 0.291(2) 0.0692 Uiso 1.0000
H H122 0.094(3) 0.661(5) 0.376(2) 0.0692 Uiso 1.0000
H H123 0.035(3) 0.524(5) 0.332(2) 0.0692 Uiso 1.0000
H H131 0.121(2) 0.477(5) 0.191(2) 0.0654 Uiso 1.0000
H H132 0.198(3) 0.336(5) 0.211(2) 0.0654 Uiso 1.0000
H H133 0.100(2) 0.308(5) 0.237(2) 0.0654 Uiso 1.0000
H H141 0.097(2) 0.340(4) 0.4636(18) 0.0510 Uiso 1.0000
H H151 0.218(3) 0.180(5) 0.540(2) 0.0720 Uiso 1.0000
H H152 0.189(3) 0.011(6) 0.487(2) 0.0720 Uiso 1.0000
H H153 0.119(3) 0.076(5) 0.536(2) 0.0720 Uiso 1.0000
H H161 0.025(2) 0.218(5) 0.349(2) 0.0665 Uiso 1.0000
H H162 0.087(3) 0.033(5) 0.369(2) 0.0665 Uiso 1.0000
H H163 0.014(2) 0.089(5) 0.422(2) 0.0665 Uiso 1.0000
H H171 0.330(2) 0.235(4) 0.3058(17) 0.0468 Uiso 1.0000
H H181 0.417(2) 0.244(6) 0.423(2) 0.0683 Uiso 1.0000
H H182 0.424(2) 0.046(5) 0.382(2) 0.0683 Uiso 1.0000
H H183 0.363(2) 0.080(5) 0.454(2) 0.0683 Uiso 1.0000
H H191 0.211(3) 0.021(5) 0.282(2) 0.0649 Uiso 1.0000
H H192 0.307(2) -0.077(5) 0.296(2) 0.0649 Uiso 1.0000
H H193 0.241(2) -0.066(5) 0.361(2) 0.0649 Uiso 1.0000

loop_
_atom_site_aniso_label
_atom_site_aniso_U_11
_atom_site_aniso_U_22
_atom_site_aniso_U_33
_atom_site_aniso_U_12
_atom_site_aniso_U_13
_atom_site_aniso_U_23
N1 0.0299(10) 0.0344(10) 0.0250(8) -0.0019(8) 0.0032(7) -0.0007(8)
C2 0.0346(12) 0.0344(12) 0.0246(10) -0.0012(10) 0.0044(9) 0.0009(9)
C3 0.0422(14) 0.0371(13) 0.0288(11) -0.0024(11) 0.0062(10) -0.0026(10)
C4 0.0484(15) 0.0337(13) 0.0262(10) 0.0012(11) -0.0007(10) -0.0015(9)
C5 0.0402(14) 0.0359(14) 0.0298(11) -0.0039(11) -0.0015(10) -0.0008(9)
C6 0.0355(12) 0.0279(12) 0.0308(11) 0.0016(10) 0.0056(9) 0.0047(9)
O7 0.0454(10) 0.0455(10) 0.0243(8) -0.0084(8) 0.0061(7) -0.0006(7)
O8 0.0348(9) 0.0565(12) 0.0430(9) -0.0121(9) 0.0105(7) -0.0059(9)
C9 0.0472(17) 0.0580(19) 0.0571(18) -0.0137(16) 0.0232(14) -0.0044(16)
Si10 0.0305(3) 0.0318(3) 0.0271(3) -0.0021(3) 0.0026(2) -0.0004(2)
C11 0.0380(14) 0.0409(14) 0.0368(12) -0.0017(12) -0.0047(10) 0.0031(11)
C12 0.0503(18) 0.055(2) 0.068(2) 0.0140(16) -0.0045(16) 0.0031(17)
C13 0.060(2) 0.067(2) 0.0368(14) -0.0038(18) -0.0100(14) 0.0001(14)
C14 0.0426(15) 0.0432(15) 0.0412(13) -0.0079(13) 0.0094(11) -0.0042(12)
C15 0.071(2) 0.060(2) 0.0494(17) -0.0170(17) 0.0144(16) 0.0175(15)
C16 0.0421(16) 0.058(2) 0.067(2) -0.0181(15) 0.0087(15) -0.0077(16)
C17 0.0395(13) 0.0332(13) 0.0445(13) -0.0016(11) 0.0075(11) -0.0029(11)
C18 0.0496(18) 0.0403(17) 0.081(2) 0.0089(14) -0.0040(17) 0.0041(16)
C19 0.060(2) 0.0400(16) 0.0632(19) -0.0017(15) 0.0128(16) -0.0114(14)
Br20 0.06063(19) 0.0831(3) 0.05041(17) -0.01778(18) 0.03013(14) -0.02307(16)
Br21 0.0718(2) 0.04899(16) 0.03003(12) -0.00375(15) 0.00367(11) -0.01156(11)

loop_
_atom_type_symbol
_atom_type_scat_dispersion_real
_atom_type_scat_dispersion_imag
_atom_type_scat_source
C 0.0033 0.0016 'International Tables Vol C 4.2.6.8 and 6.1.1.4'
H 0.0000 0.0000 'International Tables Vol C 4.2.6.8 and 6.1.1.4'
Br -0.2901 2.4595 'International Tables Vol C 4.2.6.8 and 6.1.1.4'
N 0.0061 0.0033 'International Tables Vol C 4.2.6.8 and 6.1.1.4'
O 0.0106 0.0060 'International Tables Vol C 4.2.6.8 and 6.1.1.4'
Si 0.0817 0.0704 'International Tables Vol C 4.2.6.8 and 6.1.1.4'

loop_
_exptl_crystal_face_index_h
_exptl_crystal_face_index_k
_exptl_crystal_face_index_l
_exptl_crystal_face_perp_dist
1 0 0 0.030
-1 0 0 0.040
0 1 0 0.190
0 -1 0 0.170
0 0 1 0.020
0 0 -1 0.080
0 1 3 0.070
0 -3 -3 0.159
12 1 0 0.033
-7 1 4 0.039

loop_
_geom_angle_atom_site_label_1
_geom_angle_atom_site_label_2
_geom_angle_atom_site_label_3
_geom_angle
_geom_angle_publ_flag
C2 N1 C5 111.29(18) no
C2 N1 C6 126.27(19) no
C5 N1 C6 122.0(2) no
N1 C2 C3 102.6(2) no
N1 C2 Si10 124.77(15) no
C3 C2 Si10 132.56(18) no
C2 C3 C4 110.9(2) no
C2 C3 Br20 129.47(19) no
C4 C3 Br20 119.57(17) no
C3 C4 C5 107.6(2) no
C3 C4 Br21 127.93(18) no
C5 C4 Br21 124.5(2) no
N1 C5 C4 107.6(2) no
N1 C5 H51 122.1(18) no
C4 C5 H51 130.3(19) no
N1 C6 O7 124.5(2) no
N1 C6 O8 109.5(2) no
O7 C6 O8 126.0(2) no
C6 O8 C9 115.6(2) no
O8 C9 H91 104(2) no
O8 C9 H92 111(2) no
H91 C9 H92 106(3) no
O8 C9 H93 107(2) no
H91 C9 H93 116(3) no
H92 C9 H93 113(3) no
C2 Si10 C11 105.30(11) no
C2 Si10 C14 107.01(11) no
C11 Si10 C14 110.99(13) no
C2 Si10 C17 109.84(11) no
C11 Si10 C17 112.63(12) no
C14 Si10 C17 110.78(13) no
Si10 C11 C12 112.1(2) no
Si10 C11 C13 115.4(2) no
C12 C11 C13 111.4(3) no
Si10 C11 H111 102.3(18) no
C12 C11 H111 107.2(18) no
C13 C11 H111 107.6(18) no
C11 C12 H121 110(2) no
C11 C12 H122 116(2) no
H121 C12 H122 110(3) no
C11 C12 H123 108(2) no
H121 C12 H123 105(3) no
H122 C12 H123 108(3) no
C11 C13 H131 110(2) no
C11 C13 H132 111(2) no
H131 C13 H132 111(3) no
C11 C13 H133 109(2) no
H131 C13 H133 107(3) no
H132 C13 H133 109(3) no
Si10 C14 C15 112.8(2) no
Si10 C14 C16 113.8(2) no
C15 C14 C16 111.1(3) no
Si10 C14 H141 104.0(18) no
C15 C14 H141 107.8(18) no
C16 C14 H141 106.7(18) no
C14 C15 H151 114(2) no
C14 C15 H152 110(2) no
H151 C15 H152 110(3) no
C14 C15 H153 109(2) no
H151 C15 H153 112(3) no
H152 C15 H153 100(3) no
C14 C16 H161 113.(2) no
C14 C16 H162 108(2) no
H161 C16 H162 113(3) no
C14 C16 H163 109(2) no
H161 C16 H163 108(3) no
H162 C16 H163 105(3) no
Si10 C17 C18 114.0(2) no
Si10 C17 C19 114.7(2) no
C18 C17 C19 109.0(3) no
Si10 C17 H171 104.3(18) no
C18 C17 H171 107.2(17) no
C19 C17 H171 107.0(18) no
C17 C18 H181 113(2) no
C17 C18 H182 107(2) no
H181 C18 H182 109(3) no
C17 C18 H183 114(2) no
H181 C18 H183 106(3) no
H182 C18 H183 107(3) no
C17 C19 H191 112(2) no
C17 C19 H192 110(2) no
H191 C19 H192 107(3) no
C17 C19 H193 110(2) no
H191 C19 H193 112(3) no
H192 C19 H193 106(3) no

loop_
_geom_bond_atom_site_label_1
_geom_bond_atom_site_label_2
_geom_bond_distance
_geom_bond_publ_flag
N1 C2 1.423(3) no
N1 C5 1.385(3) no
N1 C6 1.404(3) no
C2 C3 1.382(3) no
C2 Si10 1.922(2) no
C3 C4 1.419(4) no
C3 Br20 1.879(2) no
C4 C5 1.342(3) no
C4 Br21 1.871(2) no
C5 H51 0.89(3) no
C6 O7 1.194(3) no
C6 O8 1.331(3) no
O8 C9 1.450(3) no
C9 H91 0.93(4) no
C9 H92 0.88(4) no
C9 H93 0.95(4) no
Si10 C11 1.890(3) no
Si10 C14 1.896(3) no
Si10 C17 1.902(3) no
C11 C12 1.523(4) no
C11 C13 1.534(4) no
C11 H111 0.95(3) no
C12 H121 0.95(4) no
C12 H122 0.91(4) no
C12 H123 0.96(4) no
C13 H131 0.94(4) no
C13 H132 0.95(4) no
C13 H133 0.95(4) no
C14 C15 1.535(4) no
C14 C16 1.535(4) no
C14 H141 0.97(3) no
C15 H151 1.02(4) no
C15 H152 0.93(4) no
C15 H153 0.96(4) no
C16 H161 1.04(4) no
C16 H162 0.97(4) no
C16 H163 0.93(4) no
C17 C18 1.521(4) no
C17 C19 1.537(4) no
C17 H171 0.96(3) no
C18 H181 0.98(4) no
C18 H182 1.02(4) no
C18 H183 0.98(4) no
C19 H191 0.98(4) no
C19 H192 1.00(4) no
C19 H193 0.91(4) no

loop_
_geom_contact_atom_site_label_1
_geom_contact_atom_site_label_2
_geom_contact_distance
_geom_contact_site_symmetry_2
_geom_contact_publ_flag
Br21 O7 3.105(2) 4_565 yes
C5 C18 3.589(5) 1_565 yes

loop_
_geom_torsion_atom_site_label_1
_geom_torsion_atom_site_label_2
_geom_torsion_atom_site_label_3
_geom_torsion_atom_site_label_4
_geom_torsion
_geom_torsion_publ_flag
Br20 C3 C2 Si10 -6.5(4) no
Br20 C3 C2 N1 176.4(2) no
Br20 C3 C4 Br21 3.2(3) no
Br20 C3 C4 C5 -177.1(2) no
Br21 C4 C3 C2 -179.1(2) no
Br21 C4 C5 N1 179.8(2) no
Si10 C2 N1 C5 -176.3(2) no
Si10 C2 N1 C6 11.5(3) no
Si10 C2 C3 C4 176.1(2) no
O7 C6 O8 C9 1.9(4) no
O7 C6 N1 C2 6.5(4) no
O7 C6 N1 C5 -165.0(2) no
O8 C6 N1 C2 -174.1(2) no
O8 C6 N1 C5 14.4(3) no
N1 C2 Si10 C11 -78.7(2) no
N1 C2 Si10 C14 163.2(2) no
N1 C2 Si10 C17 42.8(2) no
N1 C2 C3 C4 -1.1(3) no
N1 C5 C4 C3 0.1(3) no
N1 C6 O8 C9 -177.5(2) no
C2 Si10 C11 C12 -73.2(2) no
C2 Si10 C11 C13 157.8(2) no
C2 Si10 C14 C15 -66.2(2) no
C2 Si10 C14 C16 165.9(2) no
C2 Si10 C17 C18 31.0(2) no
C2 Si10 C17 C19 157.7(2) no
C2 N1 C5 C4 -0.8(3) no
C2 C3 C4 C5 0.7(3) no
C3 C2 Si10 C11 104.7(3) no
C3 C2 Si10 C14 -13.4(3) no
C3 C2 Si10 C17 -133.8(2) no
C3 C2 N1 C5 1.1(3) no
C3 C2 N1 C6 -171.1(2) no
C4 C5 N1 C6 171.9(2) no
C11 Si10 C14 C15 179.4(2) no
C11 Si10 C14 C16 51.5(2) no
C11 Si10 C17 C18 148.0(2) no
C11 Si10 C17 C19 -85.3(2) no
C12 C11 Si10 C14 42.3(2) no
C12 C11 Si10 C17 167.1(2) no
C13 C11 Si10 C14 -86.7(3) no
C13 C11 Si10 C17 38.2(3) no
C14 Si10 C17 C18 -87.1(2) no
C14 Si10 C17 C19 39.7(2) no
C15 C14 Si10 C17 53.5(2) no
C16 C14 Si10 C17 -74.4(2) no

loop_
_cod_related_entry_id
_cod_related_entry_database
_cod_related_entry_code
1 ChemSpider 21123596
